data_2003048
loop_
_publ_author_name
'Hosomi, H.'
'Ito, Y.'
'Ohba, S.'

_publ_section_title
;
 Crystal-to-Crystal Diastereoselective Transformation of
 2,4,6-Triisopropyl-4'-(<i>S</i>)-phenylalaninocarbonylbenzophenone
 Methyl Ester
;
_journal_issue 6
_journal_name_full 'Acta Crystallographica Section B'
_journal_page_first 907
_journal_page_last 911
_journal_paper_doi 10.1107/S0108768198005503
_journal_volume 54
_journal_year 1998
_chemical_formula_moiety 'C33 H39 N1 O4'
_chemical_formula_sum 'C33 H39 N O4'
_chemical_formula_weight 513.68
_chemical_name_systematic
;
2,4,6-Triisopropyl-4'-(S)-phenylalaninocarbonylbenzophenone
Methyl Ester
;
_space_group_IT_number 19
_symmetry_cell_setting orthorhombic
_symmetry_space_group_name_Hall 'P 2ac 2ab'
_symmetry_space_group_name_H-M 'P 21 21 21'
_atom_type_scat_source 'International Tables Vol.IV(1974)'
_cell_angle_alpha 90.00
_cell_angle_beta 90.00
_cell_angle_gamma 90.00
_cell_formula_units_Z 4
_cell_length_a 10.798(3)
_cell_length_b 30.042(3)
_cell_length_c 9.407(3)
_cell_measurement_reflns_used 25
_cell_measurement_temperature 293
_cell_measurement_theta_max 15
_cell_measurement_theta_min 10
_cell_volume 3051.6(13)
_computing_cell_refinement ' MSC/AFC (Molecular Structure Corporation, 1988)'
_computing_data_collection ' MSC/AFC (Molecular Structure Corporation, 1988)'
_computing_data_reduction ' CRYSTAN-GM (Edwards, Gilmore, Mackay & Stewart, 1996)'
_computing_molecular_graphics CRYSTAN-GM
_computing_publication_material CRYSTAN-GM
_computing_structure_refinement CRYSTAN-GM
_computing_structure_solution ' CRYSTAN-GM (Edwards, Gilmore, Mackay & Stewart, 1996)'
_diffrn_measurement_device_type 'Rigaku AFC-5'
_diffrn_measurement_method \w
_diffrn_radiation_type 'Mo K\a'
_diffrn_radiation_wavelength 0.71073
_diffrn_reflns_av_R_equivalents 0
_diffrn_reflns_limit_h_max 13
_diffrn_reflns_limit_h_min 0
_diffrn_reflns_limit_k_max 36
_diffrn_reflns_limit_k_min 0
_diffrn_reflns_limit_l_max 11
_diffrn_reflns_limit_l_min 0
_diffrn_reflns_number 3056
_diffrn_reflns_theta_max 25.0
_diffrn_standards_decay_% 2.6
_diffrn_standards_interval_count 100
_diffrn_standards_number 3
_exptl_absorpt_coefficient_mu 0.073
_exptl_absorpt_correction_type none
_exptl_crystal_colour Colourless
_exptl_crystal_density_diffrn 1.118
_exptl_crystal_density_method 'not measured'
_exptl_crystal_description Prism
_exptl_crystal_F_000 1104
_exptl_crystal_size_max 0.6
_exptl_crystal_size_mid 0.4
_exptl_crystal_size_min 0.4
_refine_diff_density_max 0.23
_refine_diff_density_min -0.22
_refine_ls_extinction_method None
_refine_ls_goodness_of_fit_obs 1.34
_refine_ls_hydrogen_treatment 'H atoms riding'
_refine_ls_number_parameters 343
_refine_ls_number_reflns 1526
_refine_ls_R_factor_obs 0.080
_refine_ls_shift/esd_max 0.02
_refine_ls_shift/esd_mean 0.0028
_refine_ls_structure_factor_coef F
_refine_ls_weighting_details 'w=1/[\s ^2^(F) + 0.0009F^2^]'
_refine_ls_weighting_scheme calc
_refine_ls_wR_factor_obs 0.070
_reflns_number_observed 1526
_reflns_number_total 3056
_reflns_threshold_expression '|F~o~| > 3\s(|F~o~|)'
_cod_data_source_file oa0013.cif
_cod_data_source_block I
_cod_depositor_comments
;
The following automatic conversions were performed:
'_symmetry_cell_setting' value 'Orthorhombic' changed to 'orthorhombic'
according to '/home/saulius/struct/CIF-dictionaries/cif_core.dic'
dictionary named 'cif_core.dic' version 2.4.1 from 2010-06-29.

Automatic conversion script
Id: cif_fix_enum 1527 2010-12-29 10:47:43Z saulius 

The following automatic conversions were performed:

'_atom_site_thermal_displace_type' tag value 'Uij' was replaced with
'Uani' value 38 times.

Automatic conversion script
Id: cif_fix_values 1646 2011-03-28 12:23:43Z adriana 

The following automatic conversions were performed:

'_symmetry_cell_setting' value 'Orthorhombic' changed to
'orthorhombic' according to
/home/saulius/struct/CIF-dictionaries/cif_core.dic dictionary named
'cif_core.dic' version 2.4.1 from 2010-06-29.

Automatic conversion script
Id: cif_fix_values 1715 2011-07-08 13:25:40Z adriana 
;
_cod_original_sg_symbol_H-M 'P 21 21 21    '
_cod_original_formula_sum 'C33 H39 N1 O4'
_cod_database_code 2003048
_cod_database_fobs_code 2003048

loop_
_symmetry_equiv_pos_as_xyz
+X,+Y,+Z
-X+0.5,-Y,+Z+0.5
+X+0.5,-Y+0.5,-Z
-X,+Y+0.5,-Z+0.5

loop_
_atom_site_aniso_label
_atom_site_aniso_U_11
_atom_site_aniso_U_22
_atom_site_aniso_U_33
_atom_site_aniso_U_12
_atom_site_aniso_U_13
_atom_site_aniso_U_23
O1 0.079(5) 0.072(5) 0.100(6) -0.014(4) -0.025(5) 0.026(5)
O2 0.064(4) 0.081(4) 0.033(4) -0.004(4) -0.008(4) 0.010(4)
O3 0.082(6) 0.206(10) 0.141(8) 0.002(7) -0.021(6) -0.033(8)
O4 0.085(6) 0.145(7) 0.052(5) 0.033(5) -0.013(5) -0.006(5)
N5 0.061(5) 0.068(5) 0.041(5) -0.015(5) -0.011(4) 0.000(4)
C6 0.049(6) 0.070(7) 0.090(8) -0.011(6) 0.008(7) 0.013(7)
C7 0.086(9) 0.099(9) 0.084(9) -0.027(8) 0.025(7) 0.017(8)
C8 0.088(9) 0.097(10) 0.094(10) -0.030(8) 0.017(8) 0.024(9)
C9 0.092(9) 0.031(6) 0.169(13) -0.014(6) -0.037(10) 0.006(8)
C10 0.053(6) 0.051(6) 0.101(9) -0.004(6) -0.010(7) 0.002(7)
C11 0.038(5) 0.069(6) 0.064(7) -0.017(6) 0.012(5) 0.017(6)
C12 0.056(6) 0.077(7) 0.061(8) -0.001(6) 0.010(6) 0.006(6)
C13 0.046(6) 0.046(5) 0.059(6) 0.000(5) 0.002(5) 0.003(5)
C14 0.048(6) 0.044(5) 0.058(6) -0.001(5) -0.002(5) 0.016(5)
C15 0.060(6) 0.046(5) 0.054(6) 0.006(5) 0.016(5) 0.015(5)
C16 0.052(6) 0.044(5) 0.053(6) 0.002(5) 0.013(5) -0.006(5)
C17 0.061(6) 0.051(6) 0.037(5) -0.008(5) -0.003(5) 0.008(5)
C18 0.062(6) 0.047(6) 0.062(7) -0.004(5) 0.010(6) 0.001(5)
C19 0.110(10) 0.070(10) 0.100(10) 0.000(10) 0.050(10) 0.000(10)
C20 0.130(10) 0.130(10) 0.150(10) 0.020(10) 0.050(10) -0.030(10)
C21 0.20(2) 0.170(10) 0.080(10) -0.040(10) 0.040(10) -0.050(10)
C22 0.130(10) 0.100(10) 0.17(2) -0.050(10) -0.020(10) 0.070(10)
C23 0.150(10) 0.180(10) 0.22(2) -0.090(10) -0.030(10) 0.130(10)
C24 0.27(2) 0.140(10) 0.24(2) -0.090(10) -0.15(2) 0.110(10)
C25 0.080(8) 0.099(8) 0.078(8) -0.023(7) 0.005(8) -0.012(7)
C26 0.110(10) 0.180(10) 0.160(10) 0.050(10) 0.060(10) -0.020(10)
C27 0.140(10) 0.29(2) 0.110(10) -0.04(2) 0.030(10) -0.030(10)
C28 0.048(6) 0.048(5) 0.049(6) -0.004(5) 0.011(5) -0.009(5)
C29 0.061(6) 0.076(7) 0.050(6) -0.018(6) -0.009(5) 0.011(5)
C30 0.057(8) 0.072(8) 0.114(11) -0.012(6) -0.018(8) 0.017(8)
C31 0.102(9) 0.134(10) 0.076(8) 0.048(8) -0.003(8) -0.023(8)
C32 0.087(8) 0.064(7) 0.074(8) -0.023(6) -0.026(7) 0.016(6)
C33 0.056(7) 0.056(6) 0.088(9) -0.009(5) -0.012(7) 0.015(6)
C34 0.088(8) 0.094(8) 0.055(7) -0.009(7) -0.019(7) -0.017(7)
C35 0.120(10) 0.130(10) 0.070(10) 0.030(10) -0.010(10) -0.030(10)
C36 0.120(10) 0.110(10) 0.080(10) 0.010(10) 0.020(10) -0.010(10)
C37 0.057(8) 0.112(10) 0.181(17) 0.014(8) -0.025(11) 0.005(12)
C38 0.120(10) 0.090(10) 0.090(10) -0.030(10) -0.040(10) 0.000(10)

loop_
_atom_site_label
_atom_site_fract_x
_atom_site_fract_y
_atom_site_fract_z
_atom_site_U_iso_or_equiv
_atom_site_thermal_displace_type
_atom_site_occupancy
O1 1.2522(6) 0.1050(2) 0.9644(8) 0.084(3) Uani 1.000
O2 0.7185(5) 0.0294(2) 0.5523(6) 0.059(2) Uani 1.000
O3 0.3840(8) -0.0103(3) 0.7270(10) 0.143(5) Uani 1.000
O4 0.4927(7) -0.0079(3) 0.9257(8) 0.094(3) Uani 1.000
N5 0.7045(7) -0.0065(2) 0.7621(7) 0.056(3) Uani 1.000
C6 1.2894(8) 0.1586(3) 0.6560(10) 0.070(4) Uani 1.000
C7 1.3190(10) 0.1981(4) 0.5910(10) 0.090(5) Uani 1.000
C8 1.2880(10) 0.2390(4) 0.6370(10) 0.093(6) Uani 1.000
C9 1.2240(10) 0.2400(3) 0.770(2) 0.097(6) Uani 1.000
C10 1.1885(9) 0.2020(3) 0.8490(10) 0.068(4) Uani 1.000
C11 1.2250(8) 0.1611(3) 0.7870(10) 0.057(4) Uani 1.000
C12 1.1902(9) 0.1184(3) 0.8640(10) 0.065(4) Uani 1.000
C13 1.0810(8) 0.0932(3) 0.8150(10) 0.050(3) Uani 1.000
C14 1.0578(8) 0.0513(3) 0.8725(9) 0.050(3) Uani 1.000
C15 0.9531(8) 0.0278(3) 0.8272(9) 0.053(3) Uani 1.000
C16 0.8720(8) 0.0462(3) 0.7270(9) 0.050(3) Uani 1.000
C17 0.8943(9) 0.0878(3) 0.6713(9) 0.050(3) Uani 1.000
C18 0.9985(8) 0.1107(3) 0.7127(9) 0.057(4) Uani 1.000
C19 1.3270(10) 0.1145(3) 0.5900(10) 0.094(5) Uani 1.000
C20 1.4650(10) 0.1077(4) 0.594(2) 0.138(7) Uani 1.000
C21 1.279(2) 0.1085(5) 0.4430(10) 0.152(8) Uani 1.000
C22 1.3190(10) 0.2819(4) 0.566(2) 0.131(7) Uani 1.000
C23 1.4370(10) 0.2957(5) 0.577(2) 0.183(9) Uani 1.000
C24 1.237(2) 0.2949(5) 0.464(2) 0.220(10) Uani 1.000
C25 1.1130(10) 0.2028(3) 0.9810(10) 0.085(5) Uani 1.000
C26 1.0000(10) 0.2323(5) 0.969(2) 0.151(7) Uani 1.000
C27 1.198(2) 0.2176(6) 1.099(2) 0.179(9) Uani 1.000
C28 0.7575(8) 0.0229(3) 0.6690(10) 0.048(3) Uani 1.000
C29 0.5966(9) -0.0330(3) 0.7216(9) 0.062(4) Uani 1.000
C30 0.4810(10) -0.0143(3) 0.793(2) 0.081(5) Uani 1.000
C31 0.3860(10) 0.0089(4) 1.0040(10) 0.104(5) Uani 1.000
C32 0.6180(10) -0.0827(3) 0.7530(10) 0.075(4) Uani 1.000
C33 0.7250(10) -0.1021(3) 0.6690(10) 0.067(4) Uani 1.000
C34 0.7100(10) -0.1189(3) 0.5380(10) 0.079(5) Uani 1.000
C35 0.810(2) -0.1355(4) 0.4630(10) 0.106(6) Uani 1.000
C36 0.9260(10) -0.1351(4) 0.516(2) 0.102(6) Uani 1.000
C37 0.9410(10) -0.1179(4) 0.644(2) 0.116(7) Uani 1.000
C38 0.8430(10) -0.1020(4) 0.7260(10) 0.099(6) Uani 1.000
H5 0.73690 -0.00990 0.85650 0.10 Uiso 1.000
H7 1.36690 0.19830 0.50440 0.10 Uiso 1.000
H9 1.20280 0.26820 0.81150 0.10 Uiso 1.000
H14 1.11460 0.03880 0.94010 0.10 Uiso 1.000
H15 0.93360 -0.00090 0.86640 0.10 Uiso 1.000
H17 0.83800 0.10070 0.60390 0.10 Uiso 1.000
H18 1.01770 0.13900 0.67060 0.10 Uiso 1.000
H19 1.28870 0.09110 0.64370 0.20 Uiso 1.000
H20A 1.48780 0.07930 0.55540 0.20 Uiso 1.000
H20B 1.49190 0.10970 0.69130 0.20 Uiso 1.000
H20C 1.50330 0.13110 0.54050 0.20 Uiso 1.000
H21A 1.30160 0.08010 0.40410 0.20 Uiso 1.000
H21B 1.30860 0.13170 0.38160 0.20 Uiso 1.000
H21C 1.19020 0.11040 0.44880 0.20 Uiso 1.000
H22 1.27320 0.30530 0.61020 0.20 Uiso 1.000
H23A 1.45920 0.32320 0.53150 0.20 Uiso 1.000
H23B 1.48360 0.27220 0.53250 0.20 Uiso 1.000
H23C 1.46080 0.29760 0.67510 0.20 Uiso 1.000
H24A 1.25930 0.32240 0.41860 0.20 Uiso 1.000
H24B 1.15830 0.29820 0.50930 0.20 Uiso 1.000
H24C 1.23180 0.27190 0.39330 0.20 Uiso 1.000
H25 1.08440 0.17310 0.99860 0.20 Uiso 1.000
H26A 0.95050 0.23260 1.05410 0.20 Uiso 1.000
H26B 0.94830 0.22310 0.89150 0.20 Uiso 1.000
H26C 1.02900 0.26200 0.95180 0.20 Uiso 1.000
H27A 1.14890 0.21790 1.18400 0.20 Uiso 1.000
H27B 1.23000 0.24680 1.08020 0.20 Uiso 1.000
H27C 1.26650 0.19730 1.11010 0.20 Uiso 1.000
H29 0.58570 -0.02950 0.62090 0.10 Uiso 1.000
H31A 0.39160 0.01410 1.10470 0.15 Uiso 1.000
H31B 0.32010 -0.01190 0.98920 0.15 Uiso 1.000
H31C 0.36530 0.03670 0.96020 0.15 Uiso 1.000
H32A 0.54430 -0.09930 0.73170 0.10 Uiso 1.000
H32B 0.63360 -0.08450 0.85370 0.10 Uiso 1.000
H34 0.62820 -0.11980 0.49720 0.10 Uiso 1.000
H35 0.79870 -0.14790 0.36940 0.10 Uiso 1.000
H36 0.99800 -0.14530 0.46540 0.10 Uiso 1.000
H37 1.02120 -0.11710 0.68830 0.10 Uiso 1.000
H38 0.85490 -0.08960 0.81890 0.10 Uiso 1.000

loop_
_geom_angle_atom_site_label_1
_geom_angle_atom_site_label_2
_geom_angle_atom_site_label_3
_geom_angle
_geom_angle_publ_flag
C30 O4 C31 118.4(9) no
C28 N5 C29 121.2(7) no
C7 C6 C11 117.2(10) no
C7 C6 C19 120.6(10) no
C11 C6 C19 122.2(10) no
C6 C7 C8 125.7(11) no
C7 C8 C9 115.1(11) no
C7 C8 C22 125.8(12) no
C9 C8 C22 119.0(12) no
C8 C9 C10 125.1(10) no
C9 C10 C11 114.0(10) no
C9 C10 C25 125.1(10) no
C11 C10 C25 120.8(9) no
C6 C11 C10 122.8(9) no
C6 C11 C12 119.4(9) no
C10 C11 C12 117.8(9) no
O1 C12 C11 120.6(9) no
O1 C12 C13 120.6(9) no
C11 C12 C13 118.8(8) no
C12 C13 C14 119.0(8) no
C12 C13 C18 121.8(8) no
C14 C13 C18 119.2(8) no
C13 C14 C15 118.8(8) no
C14 C15 C16 120.7(8) no
C15 C16 C17 120.3(8) no
C15 C16 C28 124.6(8) no
C17 C16 C28 115.0(8) no
C16 C17 C18 119.3(8) no
C13 C18 C17 121.5(8) no
C6 C19 C20 111.9(10) no
C6 C19 C21 113.0(11) no
C20 C19 C21 110.8(12) no
C8 C22 C23 116.6(13) no
C8 C22 C24 114.6(13) no
C23 C22 C24 125.6(15) no
C10 C25 C26 112.9(10) no
C10 C25 C27 106.9(11) no
C26 C25 C27 111.9(11) no
O2 C28 N5 123.2(8) no
O2 C28 C16 122.8(8) no
N5 C28 C16 114.0(8) no
N5 C29 C30 109.6(8) no
N5 C29 C32 111.0(8) no
C30 C29 C32 113.3(9) no
O3 C30 O4 124.5(12) no
O3 C30 C29 120.8(12) no
O4 C30 C29 114.3(10) no
C29 C32 C33 112.7(9) no
C32 C33 C34 121.5(10) no
C32 C33 C38 120.1(11) no
C34 C33 C38 118.4(11) no
C33 C34 C35 120.4(12) no
C34 C35 C36 122.0(13) no
C35 C36 C37 117.1(14) no
C36 C37 C38 122.9(14) no
C33 C38 C37 119.1(12) no
C28 N5 H5 120.5 no
C29 N5 H5 118.3 no
C6 C7 H7 120.5 no
C8 C7 H7 113.7 no
C8 C9 H9 119.4 no
C10 C9 H9 115.5 no
C13 C14 H14 119.8 no
C15 C14 H14 121.4 no
C14 C15 H15 120.8 no
C16 C15 H15 118.4 no
C16 C17 H17 120.5 no
C18 C17 H17 120.2 no
C13 C18 H18 118.3 no
C17 C18 H18 120.2 no
C6 C19 H19 108.0 no
C20 C19 H19 108.3 no
C21 C19 H19 104.5 no
C19 C20 H20A 111.3 no
C19 C20 H20B 108.4 no
C19 C20 H20C 108.2 no
H20A C20 H20B 109.9 no
H20A C20 H20C 110.0 no
H20B C20 H20C 109.0 no
C19 C21 H21A 111.8 no
C19 C21 H21B 110.7 no
C19 C21 H21C 106.8 no
H21A C21 H21B 109.2 no
H21A C21 H21C 109.3 no
H21B C21 H21C 109.0 no
C8 C22 H22 108.6 no
C23 C22 H22 103.5 no
C24 C22 H22 75.9 no
C22 C23 H23A 117.7 no
C22 C23 H23B 103.4 no
C22 C23 H23C 110.1 no
H23A C23 H23B 108.1 no
H23A C23 H23C 108.2 no
H23B C23 H23C 108.9 no
C22 C24 H24A 113.6 no
C22 C24 H24B 107.3 no
C22 C24 H24C 108.8 no
H24A C24 H24B 109.1 no
H24A C24 H24C 109.1 no
H24B C24 H24C 108.9 no
C10 C25 H25 107.8 no
C26 C25 H25 106.9 no
C27 C25 H25 110.3 no
C25 C26 H26A 113.2 no
C25 C26 H26B 110.9 no
C25 C26 H26C 106.9 no
H26A C26 H26B 108.3 no
H26A C26 H26C 108.4 no
H26B C26 H26C 109.1 no
C25 C27 H27A 106.1 no
C25 C27 H27B 110.5 no
C25 C27 H27C 110.9 no
H27A C27 H27B 110.2 no
H27A C27 H27C 110.1 no
H27B C27 H27C 109.1 no
N5 C29 H29 107.2 no
C30 C29 H29 107.1 no
C32 C29 H29 108.4 no
O4 C31 H31A 120.7 no
O4 C31 H31B 106.7 no
O4 C31 H31C 105.7 no
H31A C31 H31B 107.1 no
H31A C31 H31C 107.3 no
H31B C31 H31C 109.0 no
C29 C32 H32A 109.8 no
C29 C32 H32B 105.7 no
C33 C32 H32A 108.9 no
C33 C32 H32B 110.8 no
H32A C32 H32B 108.9 no
C33 C34 H34 119.8 no
C35 C34 H34 119.8 no
C34 C35 H35 120.8 no
C36 C35 H35 117.1 no
C35 C36 H36 124.2 no
C37 C36 H36 118.6 no
C36 C37 H37 121.1 no
C38 C37 H37 115.9 no
C33 C38 H38 118.8 no
C37 C38 H38 122.0 no

loop_
_geom_bond_atom_site_label_1
_geom_bond_atom_site_label_2
_geom_bond_distance
_geom_bond_publ_flag
O1 C12 1.226(13) no
O2 C28 1.192(12) no
O3 C30 1.229(15) no
O4 C30 1.269(16) no
O4 C31 1.455(14) no
N5 C28 1.369(11) no
N5 C29 1.462(12) no
C6 C7 1.374(16) no
C6 C11 1.419(14) no
C6 C19 1.518(15) no
C7 C8 1.347(19) no
C8 C9 1.427(19) no
C8 C22 1.492(19) no
C9 C10 1.417(15) no
C10 C11 1.416(14) no
C10 C25 1.483(16) no
C11 C12 1.520(14) no
C12 C13 1.475(13) no
C13 C14 1.394(12) no
C13 C18 1.412(13) no
C14 C15 1.399(13) no
C15 C16 1.400(13) no
C16 C17 1.376(12) no
C16 C28 1.522(12) no
C17 C18 1.375(13) no
C19 C20 1.51(2) no
C19 C21 1.488(19) no
C22 C23 1.34(3) no
C22 C24 1.36(3) no
C25 C26 1.517(18) no
C25 C27 1.51(2) no
C29 C30 1.521(16) no
C29 C32 1.540(14) no
C32 C33 1.520(15) no
C33 C34 1.344(17) no
C33 C38 1.372(19) no
C34 C35 1.39(2) no
C35 C36 1.36(3) no
C36 C37 1.32(3) no
C37 C38 1.40(3) no
N5 H5 0.960 no
C7 H7 0.961 no
C9 H9 0.961 no
C14 H14 0.960 no
C15 H15 0.961 no
C17 H17 0.960 no
C18 H18 0.961 no
C19 H19 0.960 no
C20 H20A 0.960 no
C20 H20B 0.960 no
C20 H20C 0.959 no
C21 H21A 0.960 no
C21 H21B 0.961 no
C21 H21C 0.960 no
C22 H22 0.958 no
C23 H23A 0.960 no
C23 H23B 0.961 no
C23 H23C 0.960 no
C24 H24A 0.959 no
C24 H24B 0.96 no
C24 H24C 0.961 no
C25 H25 0.960 no
C26 H26A 0.960 no
C26 H26B 0.960 no
C26 H26C 0.960 no
C27 H27A 0.960 no
C27 H27B 0.958 no
C27 H27C 0.962 no
C29 H29 0.960 no
C31 H31A 0.960 no
C31 H31B 0.961 no
C31 H31C 0.960 no
C32 H32A 0.961 no
C32 H32B 0.961 no
C34 H34 0.959 no
C35 H35 0.960 no
C36 H36 0.960 no
C37 H37 0.960 no
C38 H38 0.960 no

loop_
_cod_related_entry_id
_cod_related_entry_database
_cod_related_entry_code
1 ChemSpider 8943434
